data_2010839
loop_
_publ_author_name
'Ueda, Kazumasa'
'Iwamatsu, Masaki'
'Sugimoto, Toyonari'
'Tada, Toshiji'
'Nishimura, Kei-Ichiro'

_publ_section_title
;
 2,2'-Spirobi(1,3-benzodithiole)
;
_journal_issue 4
_journal_name_full 'Acta Crystallographica Section C'
_journal_page_first e160
_journal_page_last e161
_journal_paper_doi 10.1107/S0108270100003528
_journal_volume 56
_journal_year 2000
_chemical_formula_moiety 'C13 H8 S4'
_chemical_formula_sum 'C13 H8 S4'
_chemical_formula_weight 292.45
_space_group_IT_number 92
_symmetry_cell_setting tetragonal
_symmetry_space_group_name_Hall 'P 4abw 2nw'
_symmetry_space_group_name_H-M 'P 41 21 2'
_cell_angle_alpha 90
_cell_angle_beta 90
_cell_angle_gamma 90
_cell_formula_units_Z 4
_cell_length_a 6.287(6)
_cell_length_b 6.287(6)
_cell_length_c 31.930(10)
_cell_measurement_reflns_used 25
_cell_measurement_temperature 293.2
_cell_measurement_theta_max 11.9
_cell_measurement_theta_min 10.4
_cell_volume 1262.1(17)
_computing_cell_refinement 'MSC/AFC Diffractometer Control Software'
_computing_data_collection
;
MSC/AFC Diffractometer Control Software
(Molecular Structure Corporation, 1985)
;
_computing_data_reduction 'TEXSAN (Molecular Structure Corporation, 1999)'
_computing_publication_material TEXSAN
_computing_structure_refinement TEXSAN
_computing_structure_solution 'SIR92 (Altomare et al., 1994)'
_diffrn_measured_fraction_theta_full .9979
_diffrn_measured_fraction_theta_max .9979
_diffrn_measurement_device_type 'Rigaku AFC-7R'
_diffrn_measurement_method \w-2\q
_diffrn_radiation_type MoK\a
_diffrn_radiation_wavelength .7107
_diffrn_reflns_av_R_equivalents .000
_diffrn_reflns_limit_h_max 8
_diffrn_reflns_limit_h_min 0
_diffrn_reflns_limit_k_max 5
_diffrn_reflns_limit_k_min 0
_diffrn_reflns_limit_l_max 41
_diffrn_reflns_limit_l_min 0
_diffrn_reflns_number 934
_diffrn_reflns_theta_full 27.33
_diffrn_reflns_theta_max 27.33
_diffrn_standards_decay_% .70
_diffrn_standards_interval_count 150
_diffrn_standards_number 3
_exptl_absorpt_coefficient_mu .723
_exptl_absorpt_correction_type none
_exptl_crystal_colour colorless
_exptl_crystal_density_diffrn 1.539
_exptl_crystal_density_method 'not measured'
_exptl_crystal_description prismatic
_exptl_crystal_size_max .20
_exptl_crystal_size_mid .20
_exptl_crystal_size_min .10
_refine_diff_density_max .17
_refine_diff_density_min -.17
_refine_ls_extinction_method none
_refine_ls_goodness_of_fit_ref 1.325
_refine_ls_hydrogen_treatment noref
_refine_ls_number_parameters 77
_refine_ls_number_reflns 803
_refine_ls_R_factor_gt .0347
_refine_ls_shift/su_max .0388
_refine_ls_structure_factor_coef F
_refine_ls_weighting_details 'w = 1/[\s^2^(Fo) + 0.00040|Fo|^2^]'
_refine_ls_weighting_scheme calc
_refine_ls_wR_factor_ref .0453
_reflns_number_gt 755
_reflns_number_total 934
_reflns_threshold_expression F^2^>2.0\s(F^2^)
_cod_data_source_file qa0227.cif
_cod_data_source_block I
_cod_original_cell_volume 1261.9(8)
_cod_database_code 2010839
_cod_database_fobs_code 2010839

loop_
_symmetry_equiv_pos_as_xyz
x,y,z
-x,-y,1/2+z
1/2-y,1/2+x,1/4+z
1/2+y,1/2-x,3/4+z
y,x,-z
-y,-x,1/2-z
1/2-x,1/2+y,1/4-z
1/2+x,1/2-y,3/4-z

loop_
_atom_site_label
_atom_site_fract_x
_atom_site_fract_y
_atom_site_fract_z
_atom_site_U_iso_or_equiv
_atom_site_adp_type
_atom_site_calc_flag
_atom_site_refinement_flags
_atom_site_occupancy
_atom_site_disorder_assembly
_atom_site_disorder_group
_atom_site_type_symbol
S1 .10540(10) -.22700(10) .48960(2) .0547(2) Uani d . 1.00 . . S
S2 .12940(10) .20260(10) .45266(2) .0552(2) Uani d . 1.00 . . S
C1 .0530(5) .0530 .5000 .0458(5) Uani d S 1.00 . . C
C2 .3241(6) -.1776(5) .45604(8) .0483(7) Uani d . 1.00 . . C
C3 .4784(5) -.3292(6) .44682(9) .0595(9) Uani d . 1.00 . . C
C4 .6392(6) -.2769(6) .41810(10) .0710(10) Uani d . 1.00 . . C
C5 .6436(6) -.0777(7) .39940(10) .0730(10) Uani d . 1.00 . . C
C6 .4950(6) .0756(6) .40939(8) .0630(10) Uani d . 1.00 . . C
C7 .3346(5) .0258(5) .43777(8) .0496(7) Uani d . 1.00 . . C
H3 .4805 -.4698 .4590 .0677 Uiso calc . 1.00 . . H
H4 .7515 -.3800 .4101 .0808 Uiso calc . 1.00 . . H
H5 .7566 -.0450 .3782 .0908 Uiso calc . 1.00 . . H
H6 .5063 .2184 .3959 .0767 Uiso calc . 1.00 . . H

loop_
_atom_site_aniso_label
_atom_site_aniso_U_11
_atom_site_aniso_U_22
_atom_site_aniso_U_33
_atom_site_aniso_U_12
_atom_site_aniso_U_13
_atom_site_aniso_U_23
S1 .0610(5) .0464(4) .0566(4) -.0118(4) .0138(4) -.0012(3)
S2 .0648(5) .0538(4) .0471(4) -.0072(4) .0039(4) .0060(4)
C1 .0470(10) .0467 .044(2) .0000 .0000 .0000
C2 .050(2) .0550(10) .0400(10) -.0130(10) -.0010(10) -.0080(10)
C3 .059(2) .067(2) .053(2) .0000(10) -.0060(10) -.015(2)
C4 .053(2) .090(2) .068(2) -.005(2) .009(2) -.032(2)
C5 .063(2) .101(2) .055(2) -.021(2) .017(2) -.020(2)
C6 .068(2) .082(2) .0390(10) -.027(2) .0110(10) -.005(2)
C7 .053(2) .0590(10) .0370(10) -.0150(10) -.0030(10) -.0050(10)

loop_
_atom_type_symbol
_atom_type_description
_atom_type_scat_dispersion_real
_atom_type_scat_dispersion_imag
_atom_type_scat_source
C C .003 .002
;International Tables for Crystallography
(1992, Vol. C, Tables 4.2.6.8 and 6.1.1.1)
;
H H .000 .000
;International Tables for Crystallography
(1992, Vol. C, Table 6.1.1.2)
;
S S .125 .123
;International Tables for Crystallography
(1992, Vol. C, Tables 4.2.6.8 and 6.1.1.1)
;

loop_
_geom_angle_atom_site_label_1
_geom_angle_atom_site_label_2
_geom_angle_atom_site_label_3
_geom_angle_site_symmetry_2
_geom_angle_site_symmetry_3
_geom_angle
_geom_angle_publ_flag
C1 S1 C2 . . 94.7(2) yes
C1 S2 C7 . . 95.2(2) yes
S1 C1 S1 . 5_556 112.5(3) yes
S1 C1 S2 . . 107.24(8) yes
S1 C1 S2 . 5_556 108.0(2) yes
S1 C1 S2 5_556 . 107.2(4) yes
S1 C1 S2 5_556 5_556 108.00(10) yes
S2 C1 S2 . 5_556 114.0(4) yes
S1 C2 C3 . . 123.3(4) yes
S1 C2 C7 . . 116.5(3) yes
C3 C2 C7 . . 120.1(4) yes
C2 C3 C4 . . 118.7(5) yes
C3 C4 C5 . . 120.5(4) yes
C4 C5 C6 . . 121.2(4) yes
C5 C6 C7 . . 119.0(5) yes
S2 C7 C2 . . 115.2(3) yes
S2 C7 C6 . . 124.2(4) yes
C2 C7 C6 . . 120.6(4) yes

loop_
_geom_bond_atom_site_label_1
_geom_bond_atom_site_label_2
_geom_bond_site_symmetry_1
_geom_bond_site_symmetry_2
_geom_bond_distance
_geom_bond_publ_flag
S1 C1 . . 1.821(3) yes
S1 C2 . . 1.770(10) yes
S2 C1 . . 1.843(3) yes
S2 C7 . . 1.768(10) yes
C2 C3 . . 1.391(8) yes
C2 C7 . . 1.407(5) yes
C3 C4 . . 1.404(9) yes
C4 C5 . . 1.388(6) yes
C5 C6 . . 1.380(8) yes
C6 C7 . . 1.391(8) yes

loop_
_geom_torsion_atom_site_label_1
_geom_torsion_atom_site_label_2
_geom_torsion_atom_site_label_3
_geom_torsion_atom_site_label_4
_geom_torsion_site_symmetry_2
_geom_torsion_site_symmetry_3
_geom_torsion_site_symmetry_4
_geom_torsion
_geom_torsion_publ_flag
S1 C1 S1 C2 . 5_556 5_556 150.10(10) yes
S1 C1 S2 C7 . . . -31.0(2) yes
S1 C1 S2 C7 . 5_556 5_556 -152.5(2) yes
S1 C2 C3 C4 . . . 176.7(3) yes
S1 C2 C7 S2 . . . 1.7(4) yes
S1 C2 C7 C6 . . . -176.8(3) yes
S2 C1 S1 C2 . . . 31.5(2) yes
S2 C1 S1 C2 . 5_556 5_556 -91.8(2) yes
S2 C1 S2 C7 . 5_556 5_556 88.4(4) yes
S2 C7 C2 C3 . . . -179.5(3) yes
S2 C7 C6 C5 . . . -178.3(3) yes
C1 S1 C2 C3 . . . 159.9(3) yes
C1 S1 C2 C7 . . . -21.3(3) yes
C1 S1 C2 C3 5_556 5_556 5_556 159.9(4) yes
C1 S1 C2 C7 5_556 5_556 5_556 -21.3(3) yes
C1 S2 C7 C2 . . . 18.7(3) yes
C1 S2 C7 C6 . . . -162.9(3) yes
C1 S2 C7 C2 5_556 5_556 5_556 18.7(3) yes
C1 S2 C7 C6 5_556 5_556 5_556 -162.9(3) yes
C2 C3 C4 C5 . . . .1(6) yes
C2 C7 C6 C5 . . . .0(6) yes
C3 C2 C7 C6 . . . 2.0(5) yes
C3 C4 C5 C6 . . . 2.0(6) yes
C4 C3 C2 C7 . . . -2.0(6) yes
C4 C5 C6 C7 . . . -2.0(6) yes

loop_
_cod_related_entry_id
_cod_related_entry_database
_cod_related_entry_code
1 ChemSpider 120423
